data_4306283
loop_
_publ_author_name
'Karen J. Blackmore'
'Michael B. Sly'
'Mason R. Haneline'
'Joseph W. Ziller'
'Alan F. Heyduk'

_publ_section_title
;
Group IV Imino-Semiquinone Complexes Obtained by Oxidative Addition of
Halogens
;
_journal_name_full 'Inorganic Chemistry'
_journal_page_first 10522
_journal_page_last 10532
_journal_paper_doi 10.1021/ic801127r
_journal_volume 47
_journal_year 2008
_chemical_formula_sum 'C72 H116 N4 O4 Zr2'
_chemical_formula_weight 1284.13
_chemical_name_systematic
; 
 ? 
;
_space_group_IT_number 2
_symmetry_cell_setting triclinic
_symmetry_space_group_name_Hall '-P 1'
_symmetry_space_group_name_H-M 'P -1'
_atom_sites_solution_hydrogens geom
_atom_sites_solution_primary direct
_atom_sites_solution_secondary difmap
_audit_creation_method SHELXTL
_cell_angle_alpha 88.275(4)
_cell_angle_beta 85.543(3)
_cell_angle_gamma 79.574(3)
_cell_formula_units_Z 2
_cell_length_a 11.5149(19)
_cell_length_b 14.213(2)
_cell_length_c 21.610(4)
_cell_measurement_temperature 163(2)
_cell_volume 3467.3(10)
_computing_cell_refinement 'Bruker SMART/SAINT'
_computing_data_collection 'Bruker SMART'
_computing_data_reduction 'Bruker SAINT'
_computing_molecular_graphics 'Bruker SHELXTL'
_computing_publication_material 'Bruker SHELXTL'
_computing_structure_refinement 'Bruker SHELXTL'
_computing_structure_solution 'Bruker SHELXTL'
_diffrn_ambient_temperature 163(2)
_diffrn_measured_fraction_theta_full 0.999
_diffrn_measured_fraction_theta_max 0.999
_diffrn_measurement_device_type 'CCD area detector'
_diffrn_measurement_method 'phi and omega scans'
_diffrn_radiation_monochromator graphite
_diffrn_radiation_source 'normal-focus sealed tube'
_diffrn_radiation_type MoK\a
_diffrn_radiation_wavelength 0.71073
_diffrn_reflns_av_R_equivalents 0.0890
_diffrn_reflns_av_sigmaI/netI 0.1296
_diffrn_reflns_limit_h_max 13
_diffrn_reflns_limit_h_min -13
_diffrn_reflns_limit_k_max 16
_diffrn_reflns_limit_k_min -16
_diffrn_reflns_limit_l_max 25
_diffrn_reflns_limit_l_min -25
_diffrn_reflns_number 29975
_diffrn_reflns_theta_full 24.71
_diffrn_reflns_theta_max 24.71
_diffrn_reflns_theta_min 0.95
_diffrn_standards_decay_% '< 1.0'
_diffrn_standards_interval_count 'initial 50 frames recollected'
_diffrn_standards_number '50 frames'
_exptl_absorpt_coefficient_mu 0.349
_exptl_absorpt_correction_T_max 0.9560
_exptl_absorpt_correction_T_min 0.9303
_exptl_absorpt_correction_type multi-scan
_exptl_absorpt_process_details 'Bruker SADABS'
_exptl_crystal_colour red
_exptl_crystal_density_diffrn 1.230
_exptl_crystal_density_meas ?
_exptl_crystal_density_method 'not measured'
_exptl_crystal_description block
_exptl_crystal_F_000 1376
_exptl_crystal_size_max 0.21
_exptl_crystal_size_mid 0.17
_exptl_crystal_size_min 0.13
_refine_diff_density_max 0.995
_refine_diff_density_min -1.221
_refine_diff_density_rms 0.111
_refine_ls_extinction_method none
_refine_ls_goodness_of_fit_ref 1.050
_refine_ls_hydrogen_treatment constr
_refine_ls_matrix_type full
_refine_ls_number_parameters 775
_refine_ls_number_reflns 11837
_refine_ls_number_restraints 0
_refine_ls_restrained_S_all 1.050
_refine_ls_R_factor_all 0.1364
_refine_ls_R_factor_gt 0.0653
_refine_ls_shift/su_max 0.000
_refine_ls_shift/su_mean 0.000
_refine_ls_structure_factor_coef Fsqd
_refine_ls_weighting_details 'calc w=1/[\s^2^(Fo^2^)+(0.0968P)^2^+0.0000P] where P=(Fo^2^+2Fc^2^)/3'
_refine_ls_weighting_scheme calc
_refine_ls_wR_factor_gt 0.1615
_refine_ls_wR_factor_ref 0.1964
_reflns_number_gt 6766
_reflns_number_total 11837
_reflns_threshold_expression >2sigma(I)
_cod_data_source_file ic801127r_si_002_1.cif
_cod_data_source_block afh77
_cod_depositor_comments
;
The following automatic conversions were performed:
'_symmetry_cell_setting' value 'Triclinic' changed to 'triclinic'
according to '/home/saulius/struct/CIF-dictionaries/cif_core.dic'
dictionary named 'cif_core.dic' version 2.4.1 from 2010-06-29.

Automatic conversion script
Id: cif_fix_enum 1527 2010-12-29 10:47:43Z saulius 

The following automatic conversions were performed:

'_exptl_crystal_density_meas' value 'n/a' was changed to '?' - the
value is perceived as not measured.

Automatic conversion script
Id: cif_fix_values 3008 2015-01-20 13:52:24Z robertas 
;
_cod_original_cell_volume 3467.4(10)
_cod_database_code 4306283

loop_
_symmetry_equiv_pos_as_xyz
'x, y, z'
'-x, -y, -z'

loop_
_atom_site_label
_atom_site_type_symbol
_atom_site_fract_x
_atom_site_fract_y
_atom_site_fract_z
_atom_site_U_iso_or_equiv
_atom_site_adp_type
_atom_site_occupancy
_atom_site_symmetry_multiplicity
_atom_site_calc_flag
_atom_site_refinement_flags
_atom_site_disorder_assembly
_atom_site_disorder_group
Zr1 Zr 0.03267(6) 0.29123(5) 0.18173(3) 0.0275(2) Uani 1 1 d . . .
Zr2 Zr 0.07532(5) 0.36430(4) 0.31750(3) 0.02088(18) Uani 1 1 d . . .
O1 O 0.1831(4) 0.2761(3) 0.2429(2) 0.0246(10) Uani 1 1 d . . .
O2 O -0.1221(4) 0.3664(3) 0.1583(2) 0.0323(11) Uani 1 1 d . . .
O3 O 0.0479(4) 0.4238(3) 0.22359(19) 0.0235(10) Uani 1 1 d . . .
O4 O 0.0989(3) 0.2705(3) 0.38821(19) 0.0226(10) Uani 1 1 d . . .
N1 N -0.0193(4) 0.2299(4) 0.2702(2) 0.0258(13) Uani 1 1 d . . .
N2 N -0.0116(5) 0.2151(4) 0.1072(3) 0.0314(14) Uani 1 1 d . . .
N3 N -0.0638(4) 0.4859(3) 0.3266(2) 0.0227(12) Uani 1 1 d . . .
N4 N 0.2205(5) 0.4018(3) 0.3609(2) 0.0246(13) Uani 1 1 d . . .
C1 C 0.1897(5) 0.1807(4) 0.2521(3) 0.0237(15) Uani 1 1 d . . .
C2 C 0.2957(5) 0.1154(5) 0.2464(3) 0.0278(16) Uani 1 1 d . . .
C3 C 0.2886(6) 0.0190(4) 0.2522(3) 0.0273(16) Uani 1 1 d . . .
H3A H 0.3600 -0.0267 0.2492 0.033 Uiso 1 1 calc R . .
C4 C 0.1802(6) -0.0141(5) 0.2623(3) 0.0283(16) Uani 1 1 d . . .
C5 C 0.0773(6) 0.0523(5) 0.2682(3) 0.0272(16) Uani 1 1 d . . .
H5A H 0.0036 0.0313 0.2752 0.033 Uiso 1 1 calc R . .
C6 C 0.0794(6) 0.1513(5) 0.2640(3) 0.0272(16) Uani 1 1 d . . .
C7 C 0.4168(5) 0.1480(5) 0.2370(4) 0.0333(17) Uani 1 1 d . . .
C8 C 0.5160(6) 0.0619(5) 0.2223(4) 0.053(2) Uani 1 1 d . . .
H8A H 0.5905 0.0845 0.2110 0.079 Uiso 1 1 calc R . .
H8B H 0.4955 0.0266 0.1877 0.079 Uiso 1 1 calc R . .
H8C H 0.5253 0.0196 0.2590 0.079 Uiso 1 1 calc R . .
C9 C 0.4231(7) 0.2169(6) 0.1817(4) 0.051(2) Uani 1 1 d . . .
H9A H 0.3658 0.2760 0.1897 0.076 Uiso 1 1 calc R . .
H9B H 0.4044 0.1871 0.1443 0.076 Uiso 1 1 calc R . .
H9C H 0.5031 0.2319 0.1756 0.076 Uiso 1 1 calc R . .
C10 C 0.4372(6) 0.1931(6) 0.2963(4) 0.047(2) Uani 1 1 d . . .
H10A H 0.3779 0.2513 0.3034 0.070 Uiso 1 1 calc R . .
H10B H 0.5166 0.2094 0.2933 0.070 Uiso 1 1 calc R . .
H10C H 0.4303 0.1480 0.3310 0.070 Uiso 1 1 calc R . .
C11 C 0.1759(6) -0.1219(5) 0.2687(3) 0.0319(17) Uani 1 1 d . . .
C12 C 0.1040(8) -0.1497(5) 0.2172(4) 0.051(2) Uani 1 1 d . . .
H12A H 0.0279 -0.1057 0.2171 0.076 Uiso 1 1 calc R . .
H12B H 0.0900 -0.2152 0.2247 0.076 Uiso 1 1 calc R . .
H12C H 0.1483 -0.1459 0.1768 0.076 Uiso 1 1 calc R . .
C13 C 0.1211(8) -0.1446(5) 0.3317(4) 0.050(2) Uani 1 1 d . . .
H13A H 0.0374 -0.1144 0.3353 0.076 Uiso 1 1 calc R . .
H13B H 0.1626 -0.1202 0.3640 0.076 Uiso 1 1 calc R . .
H13C H 0.1278 -0.2141 0.3369 0.076 Uiso 1 1 calc R . .
C14 C 0.2997(7) -0.1830(5) 0.2607(4) 0.053(2) Uani 1 1 d . . .
H14A H 0.3462 -0.1707 0.2947 0.079 Uiso 1 1 calc R . .
H14B H 0.3390 -0.1667 0.2210 0.079 Uiso 1 1 calc R . .
H14C H 0.2933 -0.2509 0.2613 0.079 Uiso 1 1 calc R . .
C15 C -0.1872(6) 0.3295(5) 0.1168(3) 0.0310(17) Uani 1 1 d . . .
C16 C -0.3008(6) 0.3744(5) 0.1035(3) 0.0360(18) Uani 1 1 d . . .
C17 C -0.3587(6) 0.3248(5) 0.0633(4) 0.0408(19) Uani 1 1 d . . .
H17A H -0.4362 0.3531 0.0529 0.049 Uiso 1 1 calc R . .
C18 C -0.3091(7) 0.2383(6) 0.0386(3) 0.0400(19) Uani 1 1 d . . .
C19 C -0.1909(6) 0.1991(5) 0.0499(3) 0.0387(18) Uani 1 1 d . . .
H19A H -0.1531 0.1415 0.0303 0.046 Uiso 1 1 calc R . .
C20 C -0.1292(6) 0.2443(5) 0.0895(3) 0.0333(17) Uani 1 1 d . . .
C21 C -0.3592(6) 0.4759(5) 0.1253(4) 0.0390(19) Uani 1 1 d . . .
C22 C -0.4872(6) 0.5006(6) 0.1106(4) 0.056(2) Uani 1 1 d . . .
H22A H -0.4929 0.4937 0.0660 0.084 Uiso 1 1 calc R . .
H22B H -0.5193 0.5668 0.1224 0.084 Uiso 1 1 calc R . .
H22C H -0.5327 0.4574 0.1339 0.084 Uiso 1 1 calc R . .
C23 C -0.2890(7) 0.5463(5) 0.0909(4) 0.045(2) Uani 1 1 d . . .
H23A H -0.2964 0.5433 0.0461 0.068 Uiso 1 1 calc R . .
H23B H -0.2054 0.5292 0.0994 0.068 Uiso 1 1 calc R . .
H23C H -0.3205 0.6114 0.1051 0.068 Uiso 1 1 calc R . .
C24 C -0.3547(7) 0.4858(6) 0.1956(4) 0.047(2) Uani 1 1 d . . .
H24A H -0.3915 0.4360 0.2174 0.070 Uiso 1 1 calc R . .
H24B H -0.3978 0.5489 0.2084 0.070 Uiso 1 1 calc R . .
H24C H -0.2721 0.4787 0.2057 0.070 Uiso 1 1 calc R . .
C25 C -0.3756(7) 0.1823(6) -0.0031(4) 0.050(2) Uani 1 1 d . . .
C26 C -0.3174(8) 0.1805(8) -0.0686(4) 0.073(3) Uani 1 1 d . . .
H26A H -0.2325 0.1556 -0.0676 0.109 Uiso 1 1 calc R . .
H26B H -0.3293 0.2455 -0.0864 0.109 Uiso 1 1 calc R . .
H26C H -0.3530 0.1391 -0.0942 0.109 Uiso 1 1 calc R . .
C27 C -0.3745(8) 0.0816(6) 0.0239(4) 0.063(3) Uani 1 1 d . . .
H27A H -0.2925 0.0493 0.0274 0.095 Uiso 1 1 calc R . .
H27B H -0.4134 0.0453 -0.0034 0.095 Uiso 1 1 calc R . .
H27C H -0.4170 0.0858 0.0652 0.095 Uiso 1 1 calc R . .
C28 C -0.5063(7) 0.2308(7) -0.0065(4) 0.064(3) Uani 1 1 d . . .
H28A H -0.5431 0.1978 -0.0368 0.096 Uiso 1 1 calc R . .
H28B H -0.5101 0.2980 -0.0194 0.096 Uiso 1 1 calc R . .
H28C H -0.5485 0.2275 0.0344 0.096 Uiso 1 1 calc R . .
C29 C -0.1399(5) 0.2075(5) 0.2917(3) 0.0314(17) Uani 1 1 d . . .
C30 C -0.1373(6) 0.1551(6) 0.3534(3) 0.042(2) Uani 1 1 d . . .
H30A H -0.1017 0.1902 0.3830 0.063 Uiso 1 1 calc R . .
H30B H -0.0903 0.0907 0.3482 0.063 Uiso 1 1 calc R . .
H30C H -0.2183 0.1504 0.3690 0.063 Uiso 1 1 calc R . .
C31 C -0.2211(6) 0.3045(5) 0.3005(4) 0.051(2) Uani 1 1 d . . .
H31A H -0.2003 0.3355 0.3369 0.077 Uiso 1 1 calc R . .
H31B H -0.3036 0.2953 0.3066 0.077 Uiso 1 1 calc R . .
H31C H -0.2117 0.3450 0.2636 0.077 Uiso 1 1 calc R . .
C32 C -0.1907(6) 0.1541(6) 0.2434(4) 0.042(2) Uani 1 1 d . . .
H32A H -0.1322 0.0983 0.2298 0.062 Uiso 1 1 calc R . .
H32B H -0.2102 0.1966 0.2077 0.062 Uiso 1 1 calc R . .
H32C H -0.2626 0.1330 0.2615 0.062 Uiso 1 1 calc R . .
C33 C 0.0723(6) 0.1409(5) 0.0736(3) 0.0381(18) Uani 1 1 d . . .
C34 C 0.0433(7) 0.0405(5) 0.0871(4) 0.052(2) Uani 1 1 d . . .
H34A H 0.0433 0.0269 0.1319 0.078 Uiso 1 1 calc R . .
H34B H 0.1030 -0.0072 0.0650 0.078 Uiso 1 1 calc R . .
H34C H -0.0350 0.0378 0.0732 0.078 Uiso 1 1 calc R . .
C35 C 0.0829(7) 0.1611(5) 0.0044(3) 0.0420(19) Uani 1 1 d . . .
H35A H 0.1150 0.2200 -0.0034 0.063 Uiso 1 1 calc R . .
H35B H 0.0046 0.1687 -0.0118 0.063 Uiso 1 1 calc R . .
H35C H 0.1361 0.1077 -0.0162 0.063 Uiso 1 1 calc R . .
C36 C 0.1903(7) 0.1445(6) 0.0980(4) 0.051(2) Uani 1 1 d . . .
H36A H 0.2058 0.2100 0.0943 0.077 Uiso 1 1 calc R . .
H36B H 0.2527 0.1016 0.0739 0.077 Uiso 1 1 calc R . .
H36C H 0.1891 0.1241 0.1417 0.077 Uiso 1 1 calc R . .
C37 C -0.0176(5) 0.5147(4) 0.2192(3) 0.0230(15) Uani 1 1 d . . .
C38 C -0.0091(5) 0.5718(4) 0.1663(3) 0.0249(15) Uani 1 1 d . . .
C39 C -0.0831(5) 0.6622(4) 0.1677(3) 0.0223(14) Uani 1 1 d . . .
H39A H -0.0804 0.7038 0.1326 0.027 Uiso 1 1 calc R . .
C40 C -0.1598(5) 0.6925(4) 0.2186(3) 0.0249(15) Uani 1 1 d . . .
C41 C -0.1579(5) 0.6358(5) 0.2713(3) 0.0272(16) Uani 1 1 d . . .
H41A H -0.2084 0.6583 0.3067 0.033 Uiso 1 1 calc R . .
C42 C -0.0849(5) 0.5468(4) 0.2748(3) 0.0223(15) Uani 1 1 d . . .
C43 C 0.0838(5) 0.5454(4) 0.1104(3) 0.0233(15) Uani 1 1 d . . .
C44 C 0.1952(7) 0.5814(8) 0.1231(4) 0.072(3) Uani 1 1 d . . .
H44A H 0.2537 0.5675 0.0877 0.108 Uiso 1 1 calc R . .
H44B H 0.2276 0.5495 0.1605 0.108 Uiso 1 1 calc R . .
H44C H 0.1766 0.6507 0.1294 0.108 Uiso 1 1 calc R . .
C45 C 0.0446(8) 0.5962(7) 0.0507(4) 0.068(3) Uani 1 1 d . . .
H45A H 0.1018 0.5729 0.0162 0.102 Uiso 1 1 calc R . .
H45B H 0.0403 0.6653 0.0548 0.102 Uiso 1 1 calc R . .
H45C H -0.0336 0.5833 0.0427 0.102 Uiso 1 1 calc R . .
C46 C 0.1200(8) 0.4395(5) 0.0947(4) 0.055(2) Uani 1 1 d . . .
H46A H 0.1630 0.4333 0.0536 0.083 Uiso 1 1 calc R . .
H46B H 0.0491 0.4105 0.0945 0.083 Uiso 1 1 calc R . .
H46C H 0.1713 0.4069 0.1259 0.083 Uiso 1 1 calc R . .
C47 C -0.2460(6) 0.7900(5) 0.2183(3) 0.0347(18) Uani 1 1 d . . .
C48 C -0.3718(6) 0.7703(6) 0.2225(4) 0.054(2) Uani 1 1 d . . .
H48A H -0.3831 0.7338 0.1864 0.081 Uiso 1 1 calc R . .
H48B H -0.4278 0.8310 0.2234 0.081 Uiso 1 1 calc R . .
H48C H -0.3855 0.7332 0.2605 0.081 Uiso 1 1 calc R . .
C49 C -0.2281(7) 0.8498(5) 0.1610(4) 0.052(2) Uani 1 1 d . . .
H49A H -0.2418 0.8155 0.1243 0.078 Uiso 1 1 calc R . .
H49B H -0.1469 0.8624 0.1574 0.078 Uiso 1 1 calc R . .
H49C H -0.2840 0.9106 0.1638 0.078 Uiso 1 1 calc R . .
C50 C -0.2294(7) 0.8473(5) 0.2751(4) 0.048(2) Uani 1 1 d . . .
H50A H -0.2800 0.9106 0.2735 0.071 Uiso 1 1 calc R . .
H50B H -0.1464 0.8547 0.2748 0.071 Uiso 1 1 calc R . .
H50C H -0.2513 0.8132 0.3131 0.071 Uiso 1 1 calc R . .
C51 C 0.1932(5) 0.2673(4) 0.4240(3) 0.0218(14) Uani 1 1 d . . .
C52 C 0.2197(5) 0.2002(4) 0.4711(3) 0.0189(14) Uani 1 1 d . . .
C53 C 0.3247(5) 0.1989(5) 0.4994(3) 0.0249(15) Uani 1 1 d . . .
H53A H 0.3454 0.1530 0.5313 0.030 Uiso 1 1 calc R . .
C54 C 0.3996(5) 0.2627(4) 0.4822(3) 0.0253(15) Uani 1 1 d . . .
C55 C 0.3674(5) 0.3325(5) 0.4382(3) 0.0242(15) Uani 1 1 d . . .
H55A H 0.4167 0.3786 0.4283 0.029 Uiso 1 1 calc R . .
C56 C 0.2643(5) 0.3373(4) 0.4077(3) 0.0209(14) Uani 1 1 d . . .
C57 C 0.1366(6) 0.1279(5) 0.4903(3) 0.0260(15) Uani 1 1 d . . .
C58 C 0.0112(6) 0.1811(5) 0.5071(3) 0.0315(17) Uani 1 1 d . . .
H58A H 0.0108 0.2186 0.5445 0.047 Uiso 1 1 calc R . .
H58B H -0.0420 0.1349 0.5149 0.047 Uiso 1 1 calc R . .
H58C H -0.0155 0.2241 0.4727 0.047 Uiso 1 1 calc R . .
C59 C 0.1769(6) 0.0678(5) 0.5465(3) 0.0333(17) Uani 1 1 d . . .
H59A H 0.1737 0.1094 0.5821 0.050 Uiso 1 1 calc R . .
H59B H 0.2583 0.0341 0.5376 0.050 Uiso 1 1 calc R . .
H59C H 0.1247 0.0212 0.5560 0.050 Uiso 1 1 calc R . .
C60 C 0.1402(6) 0.0601(4) 0.4350(3) 0.0283(16) Uani 1 1 d . . .
H60A H 0.0880 0.0138 0.4458 0.043 Uiso 1 1 calc R . .
H60B H 0.2214 0.0260 0.4261 0.043 Uiso 1 1 calc R . .
H60C H 0.1135 0.0976 0.3984 0.043 Uiso 1 1 calc R . .
C61 C 0.5220(6) 0.2497(5) 0.5105(3) 0.0324(17) Uani 1 1 d . . .
C62 C 0.5945(7) 0.3255(6) 0.4855(4) 0.052(2) Uani 1 1 d . . .
H62A H 0.5522 0.3893 0.4974 0.078 Uiso 1 1 calc R . .
H62B H 0.6056 0.3222 0.4402 0.078 Uiso 1 1 calc R . .
H62C H 0.6719 0.3133 0.5030 0.078 Uiso 1 1 calc R . .
C63 C 0.5926(6) 0.1510(5) 0.4911(4) 0.048(2) Uani 1 1 d . . .
H63A H 0.5476 0.1011 0.5054 0.072 Uiso 1 1 calc R . .
H63B H 0.6689 0.1399 0.5098 0.072 Uiso 1 1 calc R . .
H63C H 0.6061 0.1493 0.4458 0.072 Uiso 1 1 calc R . .
C64 C 0.5082(6) 0.2532(6) 0.5802(3) 0.046(2) Uani 1 1 d . . .
H64A H 0.4636 0.2041 0.5963 0.070 Uiso 1 1 calc R . .
H64B H 0.4655 0.3164 0.5930 0.070 Uiso 1 1 calc R . .
H64C H 0.5866 0.2415 0.5966 0.070 Uiso 1 1 calc R . .
C65 C -0.1274(6) 0.5184(5) 0.3877(3) 0.0345(18) Uani 1 1 d . . .
C66 C -0.0916(7) 0.6100(5) 0.4096(3) 0.0406(19) Uani 1 1 d . . .
H66A H -0.1159 0.6625 0.3803 0.061 Uiso 1 1 calc R . .
H66B H -0.0056 0.5997 0.4118 0.061 Uiso 1 1 calc R . .
H66C H -0.1306 0.6262 0.4508 0.061 Uiso 1 1 calc R . .
C67 C -0.2632(6) 0.5256(5) 0.3870(4) 0.046(2) Uani 1 1 d . . .
H67A H -0.2942 0.5761 0.3576 0.069 Uiso 1 1 calc R . .
H67B H -0.3006 0.5410 0.4287 0.069 Uiso 1 1 calc R . .
H67C H -0.2808 0.4644 0.3744 0.069 Uiso 1 1 calc R . .
C68 C -0.0859(7) 0.4406(5) 0.4365(3) 0.047(2) Uani 1 1 d . . .
H68A H -0.1054 0.3796 0.4247 0.070 Uiso 1 1 calc R . .
H68B H -0.1258 0.4592 0.4772 0.070 Uiso 1 1 calc R . .
H68C H 0.0000 0.4336 0.4387 0.070 Uiso 1 1 calc R . .
C69 C 0.2804(6) 0.4854(4) 0.3433(3) 0.0302(16) Uani 1 1 d . . .
C70 C 0.4029(6) 0.4553(6) 0.3123(4) 0.045(2) Uani 1 1 d . . .
H70A H 0.3973 0.4264 0.2723 0.067 Uiso 1 1 calc R . .
H70B H 0.4500 0.4086 0.3389 0.067 Uiso 1 1 calc R . .
H70C H 0.4411 0.5114 0.3055 0.067 Uiso 1 1 calc R . .
C71 C 0.2052(7) 0.5462(5) 0.2961(3) 0.041(2) Uani 1 1 d . . .
H71A H 0.1993 0.5072 0.2602 0.062 Uiso 1 1 calc R . .
H71B H 0.2425 0.6008 0.2824 0.062 Uiso 1 1 calc R . .
H71C H 0.1258 0.5695 0.3155 0.062 Uiso 1 1 calc R . .
C72 C 0.2793(7) 0.5491(5) 0.4002(3) 0.0404(19) Uani 1 1 d . . .
H72A H 0.3230 0.5117 0.4326 0.061 Uiso 1 1 calc R . .
H72B H 0.1974 0.5718 0.4162 0.061 Uiso 1 1 calc R . .
H72C H 0.3170 0.6040 0.3879 0.061 Uiso 1 1 calc R . .

loop_
_atom_site_aniso_label
_atom_site_aniso_U_11
_atom_site_aniso_U_22
_atom_site_aniso_U_33
_atom_site_aniso_U_23
_atom_site_aniso_U_13
_atom_site_aniso_U_12
Zr1 0.0265(4) 0.0295(4) 0.0270(4) -0.0032(3) -0.0033(3) -0.0056(3)
Zr2 0.0268(4) 0.0177(3) 0.0184(4) -0.0014(3) -0.0035(3) -0.0038(3)
O1 0.027(2) 0.020(2) 0.029(3) -0.005(2) -0.003(2) -0.0076(19)
O2 0.029(3) 0.035(3) 0.034(3) -0.004(2) -0.007(2) -0.006(2)
O3 0.026(2) 0.018(2) 0.023(3) -0.0017(19) 0.0020(19) 0.0025(19)
O4 0.023(2) 0.023(2) 0.024(3) 0.0007(19) -0.0074(19) -0.0069(19)
N1 0.016(3) 0.036(3) 0.025(3) 0.006(3) -0.001(2) -0.006(2)
N2 0.038(3) 0.032(3) 0.023(3) -0.003(3) -0.001(3) -0.004(3)
N3 0.028(3) 0.017(3) 0.022(3) -0.004(2) 0.003(2) -0.001(2)
N4 0.034(3) 0.019(3) 0.024(3) 0.001(2) 0.001(2) -0.015(2)
C1 0.027(4) 0.025(4) 0.019(4) -0.004(3) -0.004(3) -0.006(3)
C2 0.024(4) 0.031(4) 0.030(4) -0.006(3) -0.004(3) -0.005(3)
C3 0.031(4) 0.019(4) 0.033(4) -0.001(3) -0.008(3) -0.007(3)
C4 0.039(4) 0.023(4) 0.022(4) 0.000(3) -0.008(3) -0.002(3)
C5 0.027(4) 0.036(4) 0.021(4) 0.004(3) -0.003(3) -0.014(3)
C6 0.030(4) 0.028(4) 0.024(4) -0.001(3) -0.003(3) -0.006(3)
C7 0.016(3) 0.029(4) 0.056(5) -0.008(4) -0.005(3) -0.005(3)
C8 0.024(4) 0.041(5) 0.093(7) -0.018(5) 0.002(4) -0.006(4)
C9 0.038(5) 0.057(6) 0.058(6) 0.004(4) 0.011(4) -0.018(4)
C10 0.034(4) 0.049(5) 0.057(6) -0.019(4) -0.003(4) -0.008(4)
C11 0.038(4) 0.024(4) 0.035(4) 0.001(3) -0.001(3) -0.010(3)
C12 0.072(6) 0.035(5) 0.049(5) -0.010(4) -0.001(4) -0.021(4)
C13 0.074(6) 0.037(5) 0.041(5) 0.004(4) 0.005(4) -0.016(4)
C14 0.057(5) 0.028(4) 0.071(6) 0.002(4) -0.005(5) -0.002(4)
C15 0.030(4) 0.030(4) 0.035(4) -0.002(3) -0.004(3) -0.010(3)
C16 0.035(4) 0.041(4) 0.034(4) 0.007(4) -0.007(3) -0.008(3)
C17 0.033(4) 0.041(5) 0.051(5) 0.004(4) -0.012(4) -0.010(4)
C18 0.046(5) 0.044(5) 0.033(5) 0.007(4) -0.011(4) -0.017(4)
C19 0.044(5) 0.041(5) 0.034(4) -0.004(4) -0.006(4) -0.011(4)
C20 0.039(4) 0.031(4) 0.033(4) 0.004(3) -0.015(3) -0.012(3)
C21 0.030(4) 0.041(5) 0.046(5) -0.002(4) -0.011(4) -0.002(3)
C22 0.035(5) 0.062(6) 0.068(6) -0.001(5) -0.013(4) 0.001(4)
C23 0.047(5) 0.036(5) 0.050(5) 0.004(4) -0.008(4) -0.002(4)
C24 0.040(5) 0.051(5) 0.045(5) -0.008(4) -0.006(4) 0.005(4)
C25 0.051(5) 0.061(6) 0.047(5) 0.001(4) -0.014(4) -0.033(4)
C26 0.076(7) 0.110(9) 0.044(6) -0.017(6) -0.009(5) -0.040(6)
C27 0.067(6) 0.063(6) 0.070(7) -0.008(5) -0.013(5) -0.031(5)
C28 0.049(5) 0.083(7) 0.065(6) -0.007(5) -0.029(5) -0.014(5)
C29 0.019(4) 0.036(4) 0.038(4) -0.002(3) 0.000(3) -0.003(3)
C30 0.027(4) 0.059(5) 0.041(5) 0.005(4) -0.001(3) -0.013(4)
C31 0.026(4) 0.050(5) 0.073(6) 0.001(5) 0.010(4) 0.000(4)
C32 0.029(4) 0.056(5) 0.046(5) 0.000(4) -0.008(4) -0.021(4)
C33 0.039(4) 0.039(5) 0.035(5) -0.005(4) -0.007(3) -0.001(4)
C34 0.068(6) 0.040(5) 0.044(5) -0.009(4) -0.009(4) 0.002(4)
C35 0.045(5) 0.051(5) 0.028(4) 0.001(4) -0.001(3) -0.004(4)
C36 0.042(5) 0.066(6) 0.039(5) -0.014(4) -0.001(4) 0.009(4)
C37 0.024(4) 0.023(4) 0.020(4) 0.000(3) -0.002(3) 0.000(3)
C38 0.024(4) 0.027(4) 0.024(4) -0.003(3) -0.003(3) -0.003(3)
C39 0.025(3) 0.020(3) 0.022(4) 0.007(3) -0.003(3) -0.006(3)
C40 0.024(4) 0.023(4) 0.027(4) 0.000(3) -0.005(3) -0.002(3)
C41 0.023(4) 0.033(4) 0.025(4) -0.002(3) -0.001(3) -0.004(3)
C42 0.025(4) 0.017(3) 0.026(4) -0.007(3) -0.004(3) -0.007(3)
C43 0.028(4) 0.026(4) 0.017(4) 0.001(3) 0.004(3) -0.010(3)
C44 0.041(5) 0.133(9) 0.053(6) -0.039(6) 0.016(4) -0.049(6)
C45 0.064(6) 0.093(7) 0.027(5) 0.012(5) 0.011(4) 0.032(5)
C46 0.078(6) 0.034(5) 0.044(5) -0.004(4) 0.035(5) -0.004(4)
C47 0.033(4) 0.027(4) 0.040(5) -0.003(3) -0.008(3) 0.008(3)
C48 0.036(5) 0.043(5) 0.079(7) -0.006(5) -0.011(4) 0.008(4)
C49 0.056(5) 0.039(5) 0.052(6) 0.011(4) 0.000(4) 0.014(4)
C50 0.048(5) 0.030(4) 0.059(6) -0.011(4) -0.003(4) 0.009(4)
C51 0.023(3) 0.027(4) 0.014(3) -0.007(3) -0.001(3) 0.000(3)
C52 0.019(3) 0.018(3) 0.019(4) -0.004(3) 0.004(3) -0.003(3)
C53 0.029(4) 0.028(4) 0.017(4) -0.001(3) -0.006(3) -0.002(3)
C54 0.025(4) 0.024(4) 0.028(4) -0.009(3) -0.001(3) -0.005(3)
C55 0.025(4) 0.027(4) 0.021(4) -0.006(3) 0.003(3) -0.007(3)
C56 0.026(4) 0.022(4) 0.017(3) -0.001(3) -0.003(3) -0.009(3)
C57 0.032(4) 0.027(4) 0.020(4) 0.002(3) -0.007(3) -0.008(3)
C58 0.031(4) 0.030(4) 0.035(4) 0.002(3) 0.002(3) -0.013(3)
C59 0.041(4) 0.026(4) 0.036(4) 0.006(3) -0.010(3) -0.015(3)
C60 0.036(4) 0.018(4) 0.035(4) 0.002(3) -0.005(3) -0.012(3)
C61 0.022(4) 0.038(4) 0.040(5) -0.006(3) -0.010(3) -0.006(3)
C62 0.038(5) 0.065(6) 0.061(6) -0.001(5) -0.025(4) -0.020(4)
C63 0.023(4) 0.056(5) 0.063(6) -0.011(4) -0.007(4) -0.003(4)
C64 0.035(4) 0.061(5) 0.046(5) -0.001(4) -0.018(4) -0.010(4)
C65 0.046(4) 0.025(4) 0.026(4) 0.001(3) 0.011(3) 0.008(3)
C66 0.058(5) 0.030(4) 0.031(4) -0.010(3) -0.005(4) 0.003(4)
C67 0.043(5) 0.040(5) 0.049(5) -0.006(4) 0.020(4) 0.000(4)
C68 0.063(5) 0.048(5) 0.022(4) 0.003(4) 0.011(4) 0.004(4)
C69 0.049(4) 0.020(4) 0.028(4) -0.004(3) -0.003(3) -0.021(3)
C70 0.047(5) 0.054(5) 0.039(5) -0.004(4) 0.012(4) -0.028(4)
C71 0.068(5) 0.030(4) 0.036(5) 0.009(3) -0.014(4) -0.030(4)
C72 0.060(5) 0.028(4) 0.040(5) 0.002(3) -0.012(4) -0.021(4)

loop_
_atom_type_symbol
_atom_type_description
_atom_type_scat_dispersion_real
_atom_type_scat_dispersion_imag
_atom_type_scat_source
C C 0.0033 0.0016 'International Tables Vol C Tables 4.2.6.8 and 6.1.1.4'
H H 0.0000 0.0000 'International Tables Vol C Tables 4.2.6.8 and 6.1.1.4'
N N 0.0061 0.0033 'International Tables Vol C Tables 4.2.6.8 and 6.1.1.4'
O O 0.0106 0.0060 'International Tables Vol C Tables 4.2.6.8 and 6.1.1.4'
Zr Zr -2.9673 0.5597 'International Tables Vol C Tables 4.2.6.8 and 6.1.1.4'

loop_
_geom_angle_atom_site_label_1
_geom_angle_atom_site_label_2
_geom_angle_atom_site_label_3
_geom_angle
_geom_angle_site_symmetry_1
_geom_angle_site_symmetry_3
_geom_angle_publ_flag
O2 Zr1 N2 75.9(2) . . ?
O2 Zr1 O3 82.82(17) . . ?
N2 Zr1 O3 150.77(19) . . ?
O2 Zr1 N1 101.11(19) . . ?
N2 Zr1 N1 111.2(2) . . ?
O3 Zr1 N1 92.23(18) . . ?
O2 Zr1 O1 147.97(17) . . ?
N2 Zr1 O1 136.11(18) . . ?
O3 Zr1 O1 66.95(15) . . ?
N1 Zr1 O1 70.99(17) . . ?
O2 Zr1 C6 130.44(19) . . ?
N2 Zr1 C6 100.4(2) . . ?
O3 Zr1 C6 108.63(18) . . ?
N1 Zr1 C6 33.16(18) . . ?
O1 Zr1 C6 56.33(18) . . ?
O2 Zr1 C1 158.45(19) . . ?
N2 Zr1 C1 112.0(2) . . ?
O3 Zr1 C1 95.03(17) . . ?
N1 Zr1 C1 57.44(19) . . ?
O1 Zr1 C1 29.97(16) . . ?
C6 Zr1 C1 30.59(19) . . ?
O2 Zr1 Zr2 106.47(13) . . ?
N2 Zr1 Zr2 165.05(15) . . ?
O3 Zr1 Zr2 42.35(11) . . ?
N1 Zr1 Zr2 53.87(14) . . ?
O1 Zr1 Zr2 43.27(11) . . ?
C6 Zr1 Zr2 66.50(14) . . ?
C1 Zr1 Zr2 60.65(13) . . ?
O4 Zr2 N4 76.38(17) . . ?
O4 Zr2 N3 119.17(18) . . ?
N4 Zr2 N3 105.8(2) . . ?
O4 Zr2 O3 161.03(16) . . ?
N4 Zr2 O3 115.92(17) . . ?
N3 Zr2 O3 73.02(17) . . ?
O4 Zr2 O1 98.98(16) . . ?
N4 Zr2 O1 96.56(17) . . ?
N3 Zr2 O1 139.07(18) . . ?
O3 Zr2 O1 66.40(15) . . ?
O4 Zr2 N1 82.78(16) . . ?
N4 Zr2 N1 148.01(18) . . ?
N3 Zr2 N1 105.46(18) . . ?
O3 Zr2 N1 79.72(16) . . ?
O1 Zr2 N1 62.83(15) . . ?
O4 Zr2 Zr1 119.72(12) . . ?
N4 Zr2 Zr1 136.01(14) . . ?
N3 Zr2 Zr1 100.31(14) . . ?
O3 Zr2 Zr1 41.34(11) . . ?
O1 Zr2 Zr1 43.49(11) . . ?
N1 Zr2 Zr1 41.64(11) . . ?
C1 O1 Zr2 113.9(4) . . ?
C1 O1 Zr1 94.5(3) . . ?
Zr2 O1 Zr1 93.24(15) . . ?
C15 O2 Zr1 120.1(4) . . ?
C37 O3 Zr1 131.7(4) . . ?
C37 O3 Zr2 117.0(4) . . ?
Zr1 O3 Zr2 96.31(16) . . ?
C51 O4 Zr2 120.3(4) . . ?
C6 N1 C29 118.1(5) . . ?
C6 N1 Zr1 91.7(3) . . ?
C29 N1 Zr1 127.4(4) . . ?
C6 N1 Zr2 102.5(4) . . ?
C29 N1 Zr2 124.2(4) . . ?
Zr1 N1 Zr2 84.49(17) . . ?
C20 N2 C33 121.5(6) . . ?
C20 N2 Zr1 114.9(4) . . ?
C33 N2 Zr1 123.6(4) . . ?
C42 N3 C65 117.6(5) . . ?
C42 N3 Zr2 118.3(4) . . ?
C65 N3 Zr2 123.4(4) . . ?
C56 N4 C69 119.7(5) . . ?
C56 N4 Zr2 114.3(4) . . ?
C69 N4 Zr2 126.0(4) . . ?
O1 C1 C2 123.1(6) . . ?
O1 C1 C6 114.7(5) . . ?
C2 C1 C6 122.1(6) . . ?
O1 C1 Zr1 55.6(3) . . ?
C2 C1 Zr1 140.8(5) . . ?
C6 C1 Zr1 72.2(4) . . ?
C3 C2 C1 117.1(6) . . ?
C3 C2 C7 120.9(6) . . ?
C1 C2 C7 121.9(6) . . ?
C2 C3 C4 123.0(6) . . ?
C5 C4 C3 118.4(6) . . ?
C5 C4 C11 120.1(6) . . ?
C3 C4 C11 121.5(6) . . ?
C4 C5 C6 121.1(6) . . ?
C1 C6 C5 118.4(6) . . ?
C1 C6 N1 113.5(5) . . ?
C5 C6 N1 128.2(6) . . ?
C1 C6 Zr1 77.3(4) . . ?
C5 C6 Zr1 137.3(5) . . ?
N1 C6 Zr1 55.1(3) . . ?
C10 C7 C9 111.4(6) . . ?
C10 C7 C8 110.0(6) . . ?
C9 C7 C8 105.4(6) . . ?
C10 C7 C2 107.4(6) . . ?
C9 C7 C2 112.3(6) . . ?
C8 C7 C2 110.4(5) . . ?
C13 C11 C14 108.0(6) . . ?
C13 C11 C12 110.5(6) . . ?
C14 C11 C12 107.3(6) . . ?
C13 C11 C4 110.5(6) . . ?
C14 C11 C4 111.6(6) . . ?
C12 C11 C4 108.9(6) . . ?
O2 C15 C16 122.4(6) . . ?
O2 C15 C20 114.3(6) . . ?
C16 C15 C20 123.3(7) . . ?
C15 C16 C17 115.7(7) . . ?
C15 C16 C21 124.0(7) . . ?
C17 C16 C21 120.0(6) . . ?
C18 C17 C16 123.3(7) . . ?
C17 C18 C19 118.7(7) . . ?
C17 C18 C25 122.9(7) . . ?
C19 C18 C25 118.3(7) . . ?
C20 C19 C18 120.5(7) . . ?
C19 C20 C15 118.1(6) . . ?
C19 C20 N2 128.6(7) . . ?
C15 C20 N2 113.3(6) . . ?
C22 C21 C24 107.7(6) . . ?
C22 C21 C23 109.4(6) . . ?
C24 C21 C23 109.4(6) . . ?
C22 C21 C16 112.0(6) . . ?
C24 C21 C16 111.5(6) . . ?
C23 C21 C16 106.9(6) . . ?
C26 C25 C27 111.9(8) . . ?
C26 C25 C28 107.3(7) . . ?
C27 C25 C28 107.5(7) . . ?
C26 C25 C18 109.0(6) . . ?
C27 C25 C18 109.5(7) . . ?
C28 C25 C18 111.7(7) . . ?
C30 C29 N1 111.4(5) . . ?
C30 C29 C32 111.5(6) . . ?
N1 C29 C32 112.6(6) . . ?
C30 C29 C31 108.0(6) . . ?
N1 C29 C31 105.5(5) . . ?
C32 C29 C31 107.4(6) . . ?
N2 C33 C36 105.0(6) . . ?
N2 C33 C35 112.6(6) . . ?
C36 C33 C35 107.6(6) . . ?
N2 C33 C34 112.1(6) . . ?
C36 C33 C34 108.4(6) . . ?
C35 C33 C34 110.9(6) . . ?
O3 C37 C38 122.0(5) . . ?
O3 C37 C42 114.1(5) . . ?
C38 C37 C42 123.7(6) . . ?
C37 C38 C39 115.8(6) . . ?
C37 C38 C43 124.1(6) . . ?
C39 C38 C43 119.8(6) . . ?
C40 C39 C38 122.1(6) . . ?
C41 C40 C39 119.2(6) . . ?
C41 C40 C47 119.1(6) . . ?
C39 C40 C47 121.6(6) . . ?
C40 C41 C42 122.5(6) . . ?
C41 C42 N3 129.0(6) . . ?
C41 C42 C37 115.9(6) . . ?
N3 C42 C37 115.1(5) . . ?
C44 C43 C45 104.9(7) . . ?
C44 C43 C46 107.2(7) . . ?
C45 C43 C46 105.9(6) . . ?
C44 C43 C38 108.4(5) . . ?
C45 C43 C38 112.3(5) . . ?
C46 C43 C38 117.3(5) . . ?
C49 C47 C48 108.7(6) . . ?
C49 C47 C50 108.3(6) . . ?
C48 C47 C50 109.0(6) . . ?
C49 C47 C40 113.4(6) . . ?
C48 C47 C40 108.1(6) . . ?
C50 C47 C40 109.3(6) . . ?
O4 C51 C52 123.5(6) . . ?
O4 C51 C56 114.3(5) . . ?
C52 C51 C56 122.2(6) . . ?
C51 C52 C53 117.4(6) . . ?
C51 C52 C57 121.1(5) . . ?
C53 C52 C57 121.5(6) . . ?
C54 C53 C52 121.9(6) . . ?
C55 C54 C53 119.4(6) . . ?
C55 C54 C61 121.6(6) . . ?
C53 C54 C61 118.9(6) . . ?
C54 C55 C56 121.5(6) . . ?
C55 C56 N4 128.7(6) . . ?
C55 C56 C51 117.3(6) . . ?
N4 C56 C51 114.0(5) . . ?
C59 C57 C58 107.4(5) . . ?
C59 C57 C60 108.3(5) . . ?
C58 C57 C60 111.5(5) . . ?
C59 C57 C52 111.9(5) . . ?
C58 C57 C52 110.2(5) . . ?
C60 C57 C52 107.7(5) . . ?
C64 C61 C62 109.2(6) . . ?
C64 C61 C63 108.8(6) . . ?
C62 C61 C63 107.4(6) . . ?
C64 C61 C54 111.5(6) . . ?
C62 C61 C54 112.0(6) . . ?
C63 C61 C54 107.7(5) . . ?
N3 C65 C66 112.0(6) . . ?
N3 C65 C68 107.0(5) . . ?
C66 C65 C68 105.5(6) . . ?
N3 C65 C67 112.1(6) . . ?
C66 C65 C67 113.2(6) . . ?
C68 C65 C67 106.5(6) . . ?
N4 C69 C70 112.6(5) . . ?
N4 C69 C71 106.7(5) . . ?
C70 C69 C71 107.3(6) . . ?
N4 C69 C72 110.4(5) . . ?
C70 C69 C72 112.6(6) . . ?
C71 C69 C72 106.8(6) . . ?

loop_
_geom_bond_atom_site_label_1
_geom_bond_atom_site_label_2
_geom_bond_distance
_geom_bond_site_symmetry_2
_geom_bond_publ_flag
Zr1 O2 1.999(4) . ?
Zr1 N2 2.111(6) . ?
Zr1 O3 2.155(4) . ?
Zr1 N1 2.165(5) . ?
Zr1 O1 2.236(4) . ?
Zr1 C6 2.638(6) . ?
Zr1 C1 2.703(6) . ?
Zr1 Zr2 3.2434(10) . ?
Zr2 O4 1.999(4) . ?
Zr2 N4 2.134(5) . ?
Zr2 N3 2.136(5) . ?
Zr2 O3 2.198(4) . ?
Zr2 O1 2.227(4) . ?
Zr2 N1 2.632(5) . ?
O1 C1 1.354(7) . ?
O2 C15 1.385(8) . ?
O3 C37 1.378(7) . ?
O4 C51 1.375(7) . ?
N1 C6 1.443(8) . ?
N1 C29 1.515(8) . ?
N2 C20 1.421(8) . ?
N2 C33 1.464(8) . ?
N3 C42 1.403(8) . ?
N3 C65 1.501(8) . ?
N4 C56 1.405(8) . ?
N4 C69 1.504(8) . ?
C1 C2 1.393(8) . ?
C1 C6 1.410(9) . ?
C2 C3 1.388(9) . ?
C2 C7 1.545(9) . ?
C3 C4 1.411(9) . ?
C4 C5 1.376(9) . ?
C4 C11 1.544(9) . ?
C5 C6 1.411(9) . ?
C7 C10 1.502(10) . ?
C7 C9 1.529(10) . ?
C7 C8 1.538(9) . ?
C11 C13 1.507(10) . ?
C11 C14 1.529(10) . ?
C11 C12 1.539(10) . ?
C15 C16 1.395(9) . ?
C15 C20 1.396(9) . ?
C16 C17 1.412(10) . ?
C16 C21 1.548(10) . ?
C17 C18 1.364(10) . ?
C18 C19 1.411(10) . ?
C18 C25 1.549(10) . ?
C19 C20 1.394(9) . ?
C21 C22 1.509(10) . ?
C21 C24 1.533(10) . ?
C21 C23 1.538(10) . ?
C25 C26 1.517(11) . ?
C25 C27 1.528(11) . ?
C25 C28 1.544(11) . ?
C29 C30 1.507(10) . ?
C29 C32 1.521(9) . ?
C29 C31 1.528(9) . ?
C33 C36 1.505(10) . ?
C33 C35 1.513(10) . ?
C33 C34 1.539(10) . ?
C37 C38 1.390(9) . ?
C37 C42 1.418(8) . ?
C38 C39 1.408(8) . ?
C38 C43 1.556(8) . ?
C39 C40 1.384(8) . ?
C40 C41 1.374(9) . ?
C40 C47 1.552(8) . ?
C41 C42 1.390(8) . ?
C43 C44 1.512(9) . ?
C43 C45 1.519(9) . ?
C43 C46 1.528(9) . ?
C47 C49 1.503(10) . ?
C47 C48 1.519(10) . ?
C47 C50 1.536(10) . ?
C51 C52 1.386(8) . ?
C51 C56 1.419(8) . ?
C52 C53 1.394(8) . ?
C52 C57 1.553(8) . ?
C53 C54 1.384(9) . ?
C54 C55 1.376(9) . ?
C54 C61 1.558(9) . ?
C55 C56 1.391(8) . ?
C57 C59 1.517(9) . ?
C57 C58 1.526(9) . ?
C57 C60 1.550(9) . ?
C61 C64 1.503(10) . ?
C61 C62 1.540(10) . ?
C61 C63 1.540(9) . ?
C65 C66 1.532(10) . ?
C65 C68 1.544(9) . ?
C65 C67 1.550(10) . ?
C69 C70 1.508(9) . ?
C69 C71 1.533(9) . ?
C69 C72 1.546(9) . ?

loop_
_geom_torsion_atom_site_label_1
_geom_torsion_atom_site_label_2
_geom_torsion_atom_site_label_3
_geom_torsion_atom_site_label_4
_geom_torsion
_geom_torsion_site_symmetry_1
_geom_torsion_site_symmetry_2
_geom_torsion_site_symmetry_3
_geom_torsion_site_symmetry_4
_geom_torsion_publ_flag
O2 Zr1 Zr2 O4 122.58(19) . . . . ?
N2 Zr1 Zr2 O4 25.5(6) . . . . ?
O3 Zr1 Zr2 O4 -178.6(2) . . . . ?
N1 Zr1 Zr2 O4 30.7(2) . . . . ?
O1 Zr1 Zr2 O4 -70.1(2) . . . . ?
C6 Zr1 Zr2 O4 -4.9(2) . . . . ?
C1 Zr1 Zr2 O4 -38.6(2) . . . . ?
O2 Zr1 Zr2 N4 -135.8(2) . . . . ?
N2 Zr1 Zr2 N4 127.1(6) . . . . ?
O3 Zr1 Zr2 N4 -77.0(2) . . . . ?
N1 Zr1 Zr2 N4 132.3(3) . . . . ?
O1 Zr1 Zr2 N4 31.5(2) . . . . ?
C6 Zr1 Zr2 N4 96.7(2) . . . . ?
C1 Zr1 Zr2 N4 63.0(2) . . . . ?
O2 Zr1 Zr2 N3 -9.83(19) . . . . ?
N2 Zr1 Zr2 N3 -106.9(6) . . . . ?
O3 Zr1 Zr2 N3 49.0(2) . . . . ?
N1 Zr1 Zr2 N3 -101.7(2) . . . . ?
O1 Zr1 Zr2 N3 157.5(2) . . . . ?
C6 Zr1 Zr2 N3 -137.3(2) . . . . ?
C1 Zr1 Zr2 N3 -171.0(2) . . . . ?
O2 Zr1 Zr2 O3 -58.8(2) . . . . ?
N2 Zr1 Zr2 O3 -155.9(6) . . . . ?
N1 Zr1 Zr2 O3 -150.7(2) . . . . ?
O1 Zr1 Zr2 O3 108.5(2) . . . . ?
C6 Zr1 Zr2 O3 173.7(2) . . . . ?
C1 Zr1 Zr2 O3 140.0(2) . . . . ?
O2 Zr1 Zr2 O1 -167.3(2) . . . . ?
N2 Zr1 Zr2 O1 95.6(6) . . . . ?
O3 Zr1 Zr2 O1 -108.5(2) . . . . ?
N1 Zr1 Zr2 O1 100.8(2) . . . . ?
C6 Zr1 Zr2 O1 65.2(2) . . . . ?
C1 Zr1 Zr2 O1 31.5(2) . . . . ?
O2 Zr1 Zr2 N1 91.9(2) . . . . ?
N2 Zr1 Zr2 N1 -5.2(6) . . . . ?
O3 Zr1 Zr2 N1 150.7(2) . . . . ?
O1 Zr1 Zr2 N1 -100.8(2) . . . . ?
C6 Zr1 Zr2 N1 -35.6(2) . . . . ?
C1 Zr1 Zr2 N1 -69.3(2) . . . . ?
O4 Zr2 O1 C1 27.9(4) . . . . ?
N4 Zr2 O1 C1 105.1(4) . . . . ?
N3 Zr2 O1 C1 -131.4(4) . . . . ?
O3 Zr2 O1 C1 -139.5(4) . . . . ?
N1 Zr2 O1 C1 -49.1(4) . . . . ?
Zr1 Zr2 O1 C1 -96.3(4) . . . . ?
O4 Zr2 O1 Zr1 124.24(15) . . . . ?
N4 Zr2 O1 Zr1 -158.57(17) . . . . ?
N3 Zr2 O1 Zr1 -35.1(3) . . . . ?
O3 Zr2 O1 Zr1 -43.11(15) . . . . ?
N1 Zr2 O1 Zr1 47.19(15) . . . . ?
O2 Zr1 O1 C1 137.6(4) . . . . ?
N2 Zr1 O1 C1 -44.0(4) . . . . ?
O3 Zr1 O1 C1 158.2(4) . . . . ?
N1 Zr1 O1 C1 57.2(3) . . . . ?
C6 Zr1 O1 C1 23.7(3) . . . . ?
Zr2 Zr1 O1 C1 114.3(4) . . . . ?
O2 Zr1 O1 Zr2 23.4(4) . . . . ?
N2 Zr1 O1 Zr2 -158.3(2) . . . . ?
O3 Zr1 O1 Zr2 43.97(14) . . . . ?
N1 Zr1 O1 Zr2 -57.06(18) . . . . ?
C6 Zr1 O1 Zr2 -90.5(2) . . . . ?
C1 Zr1 O1 Zr2 -114.3(4) . . . . ?
N2 Zr1 O2 C15 9.8(4) . . . . ?
O3 Zr1 O2 C15 169.6(5) . . . . ?
N1 Zr1 O2 C15 -99.6(5) . . . . ?
O1 Zr1 O2 C15 -171.4(4) . . . . ?
C6 Zr1 O2 C15 -82.0(5) . . . . ?
C1 Zr1 O2 C15 -104.9(6) . . . . ?
Zr2 Zr1 O2 C15 -154.9(4) . . . . ?
O2 Zr1 O3 C37 -11.0(5) . . . . ?
N2 Zr1 O3 C37 32.3(7) . . . . ?
N1 Zr1 O3 C37 -111.9(5) . . . . ?
O1 Zr1 O3 C37 179.8(5) . . . . ?
C6 Zr1 O3 C37 -141.3(5) . . . . ?
C1 Zr1 O3 C37 -169.4(5) . . . . ?
Zr2 Zr1 O3 C37 -135.2(5) . . . . ?
O2 Zr1 O3 Zr2 124.22(18) . . . . ?
N2 Zr1 O3 Zr2 167.5(3) . . . . ?
N1 Zr1 O3 Zr2 23.30(18) . . . . ?
O1 Zr1 O3 Zr2 -44.93(15) . . . . ?
C6 Zr1 O3 Zr2 -6.1(2) . . . . ?
C1 Zr1 O3 Zr2 -34.21(18) . . . . ?
O4 Zr2 O3 C37 147.6(5) . . . . ?
N4 Zr2 O3 C37 -85.0(4) . . . . ?
N3 Zr2 O3 C37 14.8(4) . . . . ?
O1 Zr2 O3 C37 -170.7(4) . . . . ?
N1 Zr2 O3 C37 124.6(4) . . . . ?
Zr1 Zr2 O3 C37 143.9(5) . . . . ?
O4 Zr2 O3 Zr1 3.7(5) . . . . ?
N4 Zr2 O3 Zr1 131.19(18) . . . . ?
N3 Zr2 O3 Zr1 -129.1(2) . . . . ?
O1 Zr2 O3 Zr1 45.41(14) . . . . ?
N1 Zr2 O3 Zr1 -19.29(15) . . . . ?
N4 Zr2 O4 C51 -5.8(4) . . . . ?
N3 Zr2 O4 C51 -106.6(4) . . . . ?
O3 Zr2 O4 C51 126.9(5) . . . . ?
O1 Zr2 O4 C51 88.8(4) . . . . ?
N1 Zr2 O4 C51 149.7(4) . . . . ?
Zr1 Zr2 O4 C51 129.7(4) . . . . ?
O2 Zr1 N1 C6 155.2(3) . . . . ?
N2 Zr1 N1 C6 76.2(4) . . . . ?
O3 Zr1 N1 C6 -121.7(3) . . . . ?
O1 Zr1 N1 C6 -57.0(3) . . . . ?
C1 Zr1 N1 C6 -27.1(3) . . . . ?
Zr2 Zr1 N1 C6 -102.4(4) . . . . ?
O2 Zr1 N1 C29 27.2(5) . . . . ?
N2 Zr1 N1 C29 -51.8(5) . . . . ?
O3 Zr1 N1 C29 110.4(5) . . . . ?
O1 Zr1 N1 C29 175.0(5) . . . . ?
C6 Zr1 N1 C29 -128.0(7) . . . . ?
C1 Zr1 N1 C29 -155.1(6) . . . . ?
Zr2 Zr1 N1 C29 129.6(5) . . . . ?
O2 Zr1 N1 Zr2 -102.38(16) . . . . ?
N2 Zr1 N1 Zr2 178.56(17) . . . . ?
O3 Zr1 N1 Zr2 -19.26(15) . . . . ?
O1 Zr1 N1 Zr2 45.41(13) . . . . ?
C6 Zr1 N1 Zr2 102.4(4) . . . . ?
C1 Zr1 N1 Zr2 75.29(19) . . . . ?
O4 Zr2 N1 C6 -62.9(4) . . . . ?
N4 Zr2 N1 C6 -13.5(5) . . . . ?
N3 Zr2 N1 C6 178.7(4) . . . . ?
O3 Zr2 N1 C6 109.7(4) . . . . ?
O1 Zr2 N1 C6 41.1(3) . . . . ?
Zr1 Zr2 N1 C6 90.5(4) . . . . ?
O4 Zr2 N1 C29 74.3(5) . . . . ?
N4 Zr2 N1 C29 123.7(5) . . . . ?
N3 Zr2 N1 C29 -44.1(5) . . . . ?
O3 Zr2 N1 C29 -113.1(5) . . . . ?
O1 Zr2 N1 C29 178.3(5) . . . . ?
Zr1 Zr2 N1 C29 -132.2(5) . . . . ?
O4 Zr2 N1 Zr1 -153.47(18) . . . . ?
N4 Zr2 N1 Zr1 -104.1(3) . . . . ?
N3 Zr2 N1 Zr1 88.19(19) . . . . ?
O3 Zr2 N1 Zr1 19.17(15) . . . . ?
O1 Zr2 N1 Zr1 -49.47(15) . . . . ?
O2 Zr1 N2 C20 -11.2(4) . . . . ?
O3 Zr1 N2 C20 -55.8(6) . . . . ?
N1 Zr1 N2 C20 85.5(5) . . . . ?
O1 Zr1 N2 C20 169.7(4) . . . . ?
C6 Zr1 N2 C20 118.1(5) . . . . ?
C1 Zr1 N2 C20 147.7(4) . . . . ?
Zr2 Zr1 N2 C20 90.0(7) . . . . ?
O2 Zr1 N2 C33 166.0(5) . . . . ?
O3 Zr1 N2 C33 121.4(5) . . . . ?
N1 Zr1 N2 C33 -97.4(5) . . . . ?
O1 Zr1 N2 C33 -13.1(6) . . . . ?
C6 Zr1 N2 C33 -64.7(5) . . . . ?
C1 Zr1 N2 C33 -35.1(6) . . . . ?
Zr2 Zr1 N2 C33 -92.9(7) . . . . ?
O4 Zr2 N3 C42 -175.1(4) . . . . ?
N4 Zr2 N3 C42 101.9(4) . . . . ?
O3 Zr2 N3 C42 -10.9(4) . . . . ?
O1 Zr2 N3 C42 -18.6(6) . . . . ?
N1 Zr2 N3 C42 -84.8(4) . . . . ?
Zr1 Zr2 N3 C42 -42.3(4) . . . . ?
O4 Zr2 N3 C65 14.9(6) . . . . ?
N4 Zr2 N3 C65 -68.1(5) . . . . ?
O3 Zr2 N3 C65 179.1(5) . . . . ?
O1 Zr2 N3 C65 171.4(4) . . . . ?
N1 Zr2 N3 C65 105.2(5) . . . . ?
Zr1 Zr2 N3 C65 147.7(5) . . . . ?
O4 Zr2 N4 C56 7.9(4) . . . . ?
N3 Zr2 N4 C56 124.8(4) . . . . ?
O3 Zr2 N4 C56 -156.7(4) . . . . ?
O1 Zr2 N4 C56 -89.8(4) . . . . ?
N1 Zr2 N4 C56 -42.9(6) . . . . ?
Zr1 Zr2 N4 C56 -111.0(4) . . . . ?
O4 Zr2 N4 C69 -175.4(5) . . . . ?
N3 Zr2 N4 C69 -58.5(5) . . . . ?
O3 Zr2 N4 C69 20.0(5) . . . . ?
O1 Zr2 N4 C69 86.9(5) . . . . ?
N1 Zr2 N4 C69 133.8(5) . . . . ?
Zr1 Zr2 N4 C69 65.7(5) . . . . ?
Zr2 O1 C1 C2 -132.1(5) . . . . ?
Zr1 O1 C1 C2 132.4(6) . . . . ?
Zr2 O1 C1 C6 51.9(6) . . . . ?
Zr1 O1 C1 C6 -43.6(5) . . . . ?
Zr2 O1 C1 Zr1 95.5(3) . . . . ?
O2 Zr1 C1 O1 -103.2(6) . . . . ?
N2 Zr1 C1 O1 148.7(3) . . . . ?
O3 Zr1 C1 O1 -20.0(3) . . . . ?
N1 Zr1 C1 O1 -109.5(4) . . . . ?
C6 Zr1 C1 O1 -138.8(6) . . . . ?
Zr2 Zr1 C1 O1 -45.8(3) . . . . ?
O2 Zr1 C1 C2 154.7(6) . . . . ?
N2 Zr1 C1 C2 46.7(8) . . . . ?
O3 Zr1 C1 C2 -122.1(7) . . . . ?
N1 Zr1 C1 C2 148.5(8) . . . . ?
O1 Zr1 C1 C2 -102.0(8) . . . . ?
C6 Zr1 C1 C2 119.2(9) . . . . ?
Zr2 Zr1 C1 C2 -147.8(8) . . . . ?
O2 Zr1 C1 C6 35.6(7) . . . . ?
N2 Zr1 C1 C6 -72.5(4) . . . . ?
O3 Zr1 C1 C6 118.8(4) . . . . ?
N1 Zr1 C1 C6 29.3(4) . . . . ?
O1 Zr1 C1 C6 138.8(6) . . . . ?
Zr2 Zr1 C1 C6 93.0(4) . . . . ?
O1 C1 C2 C3 -174.9(6) . . . . ?
C6 C1 C2 C3 0.7(10) . . . . ?
Zr1 C1 C2 C3 -100.5(8) . . . . ?
O1 C1 C2 C7 7.9(10) . . . . ?
C6 C1 C2 C7 -176.4(6) . . . . ?
Zr1 C1 C2 C7 82.3(9) . . . . ?
C1 C2 C3 C4 1.2(10) . . . . ?
C7 C2 C3 C4 178.4(6) . . . . ?
C2 C3 C4 C5 -1.7(10) . . . . ?
C2 C3 C4 C11 -179.8(6) . . . . ?
C3 C4 C5 C6 0.3(10) . . . . ?
C11 C4 C5 C6 178.4(6) . . . . ?
O1 C1 C6 C5 174.0(6) . . . . ?
C2 C1 C6 C5 -2.0(10) . . . . ?
Zr1 C1 C6 C5 137.3(6) . . . . ?
O1 C1 C6 N1 -5.8(8) . . . . ?
C2 C1 C6 N1 178.2(6) . . . . ?
Zr1 C1 C6 N1 -42.5(4) . . . . ?
O1 C1 C6 Zr1 36.7(5) . . . . ?
C2 C1 C6 Zr1 -139.3(6) . . . . ?
C4 C5 C6 C1 1.5(10) . . . . ?
C4 C5 C6 N1 -178.8(6) . . . . ?
C4 C5 C6 Zr1 104.0(8) . . . . ?
C29 N1 C6 C1 -171.8(5) . . . . ?
Zr1 N1 C6 C1 53.4(5) . . . . ?
Zr2 N1 C6 C1 -31.3(6) . . . . ?
C29 N1 C6 C5 8.5(10) . . . . ?
Zr1 N1 C6 C5 -126.3(6) . . . . ?
Zr2 N1 C6 C5 149.0(6) . . . . ?
C29 N1 C6 Zr1 134.8(6) . . . . ?
Zr2 N1 C6 Zr1 -84.7(2) . . . . ?
O2 Zr1 C6 C1 -163.7(3) . . . . ?
N2 Zr1 C6 C1 116.0(4) . . . . ?
O3 Zr1 C6 C1 -67.1(4) . . . . ?
N1 Zr1 C6 C1 -131.0(6) . . . . ?
O1 Zr1 C6 C1 -23.3(3) . . . . ?
Zr2 Zr1 C6 C1 -71.6(3) . . . . ?
O2 Zr1 C6 C5 78.1(7) . . . . ?
N2 Zr1 C6 C5 -2.2(7) . . . . ?
O3 Zr1 C6 C5 174.6(6) . . . . ?
N1 Zr1 C6 C5 110.8(8) . . . . ?
O1 Zr1 C6 C5 -141.5(7) . . . . ?
C1 Zr1 C6 C5 -118.2(8) . . . . ?
Zr2 Zr1 C6 C5 170.1(7) . . . . ?
O2 Zr1 C6 N1 -32.7(4) . . . . ?
N2 Zr1 C6 N1 -113.0(4) . . . . ?
O3 Zr1 C6 N1 63.8(4) . . . . ?
O1 Zr1 C6 N1 107.7(4) . . . . ?
C1 Zr1 C6 N1 131.0(6) . . . . ?
Zr2 Zr1 C6 N1 59.3(3) . . . . ?
C3 C2 C7 C10 -108.4(7) . . . . ?
C1 C2 C7 C10 68.7(8) . . . . ?
C3 C2 C7 C9 128.8(7) . . . . ?
C1 C2 C7 C9 -54.2(9) . . . . ?
C3 C2 C7 C8 11.5(10) . . . . ?
C1 C2 C7 C8 -171.4(7) . . . . ?
C5 C4 C11 C13 -59.6(9) . . . . ?
C3 C4 C11 C13 118.5(7) . . . . ?
C5 C4 C11 C14 -179.8(6) . . . . ?
C3 C4 C11 C14 -1.7(9) . . . . ?
C5 C4 C11 C12 61.9(8) . . . . ?
C3 C4 C11 C12 -120.0(7) . . . . ?
Zr1 O2 C15 C16 173.4(5) . . . . ?
Zr1 O2 C15 C20 -6.6(8) . . . . ?
O2 C15 C16 C17 -176.0(6) . . . . ?
C20 C15 C16 C17 4.0(10) . . . . ?
O2 C15 C16 C21 9.5(11) . . . . ?
C20 C15 C16 C21 -170.4(7) . . . . ?
C15 C16 C17 C18 0.4(11) . . . . ?
C21 C16 C17 C18 175.0(7) . . . . ?
C16 C17 C18 C19 -4.7(11) . . . . ?
C16 C17 C18 C25 177.1(7) . . . . ?
C17 C18 C19 C20 4.9(11) . . . . ?
C25 C18 C19 C20 -176.8(7) . . . . ?
C18 C19 C20 C15 -0.8(11) . . . . ?
C18 C19 C20 N2 178.9(7) . . . . ?
O2 C15 C20 C19 176.3(6) . . . . ?
C16 C15 C20 C19 -3.8(11) . . . . ?
O2 C15 C20 N2 -3.5(8) . . . . ?
C16 C15 C20 N2 176.4(6) . . . . ?
C33 N2 C20 C19 14.3(11) . . . . ?
Zr1 N2 C20 C19 -168.4(6) . . . . ?
C33 N2 C20 C15 -165.9(6) . . . . ?
Zr1 N2 C20 C15 11.3(7) . . . . ?
C15 C16 C21 C22 -173.2(7) . . . . ?
C17 C16 C21 C22 12.6(10) . . . . ?
C15 C16 C21 C24 -52.5(9) . . . . ?
C17 C16 C21 C24 133.3(7) . . . . ?
C15 C16 C21 C23 67.0(9) . . . . ?
C17 C16 C21 C23 -107.2(7) . . . . ?
C17 C18 C25 C26 112.1(9) . . . . ?
C19 C18 C25 C26 -66.1(9) . . . . ?
C17 C18 C25 C27 -125.2(8) . . . . ?
C19 C18 C25 C27 56.6(9) . . . . ?
C17 C18 C25 C28 -6.3(11) . . . . ?
C19 C18 C25 C28 175.5(7) . . . . ?
C6 N1 C29 C30 56.8(8) . . . . ?
Zr1 N1 C29 C30 173.6(5) . . . . ?
Zr2 N1 C29 C30 -74.4(6) . . . . ?
C6 N1 C29 C32 -69.3(7) . . . . ?
Zr1 N1 C29 C32 47.5(7) . . . . ?
Zr2 N1 C29 C32 159.4(4) . . . . ?
C6 N1 C29 C31 173.9(6) . . . . ?
Zr1 N1 C29 C31 -69.4(7) . . . . ?
Zr2 N1 C29 C31 42.6(7) . . . . ?
C20 N2 C33 C36 169.4(6) . . . . ?
Zr1 N2 C33 C36 -7.6(8) . . . . ?
C20 N2 C33 C35 52.7(9) . . . . ?
Zr1 N2 C33 C35 -124.3(6) . . . . ?
C20 N2 C33 C34 -73.1(8) . . . . ?
Zr1 N2 C33 C34 109.9(6) . . . . ?
Zr1 O3 C37 C38 -73.6(7) . . . . ?
Zr2 O3 C37 C38 158.2(5) . . . . ?
Zr1 O3 C37 C42 111.8(5) . . . . ?
Zr2 O3 C37 C42 -16.4(7) . . . . ?
O3 C37 C38 C39 178.6(5) . . . . ?
C42 C37 C38 C39 -7.3(9) . . . . ?
O3 C37 C38 C43 -7.5(10) . . . . ?
C42 C37 C38 C43 166.6(6) . . . . ?
C37 C38 C39 C40 -0.1(9) . . . . ?
C43 C38 C39 C40 -174.2(6) . . . . ?
C38 C39 C40 C41 4.9(10) . . . . ?
C38 C39 C40 C47 -176.5(6) . . . . ?
C39 C40 C41 C42 -2.6(10) . . . . ?
C47 C40 C41 C42 178.7(6) . . . . ?
C40 C41 C42 N3 172.5(6) . . . . ?
C40 C41 C42 C37 -4.1(9) . . . . ?
C65 N3 C42 C41 0.2(10) . . . . ?
Zr2 N3 C42 C41 -170.4(5) . . . . ?
C65 N3 C42 C37 176.8(6) . . . . ?
Zr2 N3 C42 C37 6.2(7) . . . . ?
O3 C37 C42 C41 -176.2(5) . . . . ?
C38 C37 C42 C41 9.3(9) . . . . ?
O3 C37 C42 N3 6.8(8) . . . . ?
C38 C37 C42 N3 -167.7(6) . . . . ?
C37 C38 C43 C44 -87.6(8) . . . . ?
C39 C38 C43 C44 86.0(8) . . . . ?
C37 C38 C43 C45 157.0(7) . . . . ?
C39 C38 C43 C45 -29.4(9) . . . . ?
C37 C38 C43 C46 33.9(9) . . . . ?
C39 C38 C43 C46 -152.5(7) . . . . ?
C41 C40 C47 C49 172.7(7) . . . . ?
C39 C40 C47 C49 -5.9(9) . . . . ?
C41 C40 C47 C48 -66.7(8) . . . . ?
C39 C40 C47 C48 114.7(7) . . . . ?
C41 C40 C47 C50 51.8(8) . . . . ?
C39 C40 C47 C50 -126.8(7) . . . . ?
Zr2 O4 C51 C52 -175.6(4) . . . . ?
Zr2 O4 C51 C56 2.8(7) . . . . ?
O4 C51 C52 C53 173.5(5) . . . . ?
C56 C51 C52 C53 -4.8(9) . . . . ?
O4 C51 C52 C57 -5.0(9) . . . . ?
C56 C51 C52 C57 176.6(5) . . . . ?
C51 C52 C53 C54 0.9(9) . . . . ?
C57 C52 C53 C54 179.5(6) . . . . ?
C52 C53 C54 C55 3.3(9) . . . . ?
C52 C53 C54 C61 -173.2(6) . . . . ?
C53 C54 C55 C56 -3.8(9) . . . . ?
C61 C54 C55 C56 172.6(6) . . . . ?
C54 C55 C56 N4 -178.1(6) . . . . ?
C54 C55 C56 C51 0.1(9) . . . . ?
C69 N4 C56 C55 -7.6(9) . . . . ?
Zr2 N4 C56 C55 169.4(5) . . . . ?
C69 N4 C56 C51 174.1(5) . . . . ?
Zr2 N4 C56 C51 -8.9(7) . . . . ?
O4 C51 C56 C55 -174.2(5) . . . . ?
C52 C51 C56 C55 4.3(9) . . . . ?
O4 C51 C56 N4 4.3(7) . . . . ?
C52 C51 C56 N4 -177.2(5) . . . . ?
C51 C52 C57 C59 -174.7(6) . . . . ?
C53 C52 C57 C59 6.8(8) . . . . ?
C51 C52 C57 C58 -55.3(7) . . . . ?
C53 C52 C57 C58 126.2(6) . . . . ?
C51 C52 C57 C60 66.5(7) . . . . ?
C53 C52 C57 C60 -112.0(6) . . . . ?
C55 C54 C61 C64 125.3(7) . . . . ?
C53 C54 C61 C64 -58.3(8) . . . . ?
C55 C54 C61 C62 2.5(9) . . . . ?
C53 C54 C61 C62 179.0(6) . . . . ?
C55 C54 C61 C63 -115.4(7) . . . . ?
C53 C54 C61 C63 61.1(8) . . . . ?
C42 N3 C65 C66 -63.1(8) . . . . ?
Zr2 N3 C65 C66 106.9(5) . . . . ?
C42 N3 C65 C68 -178.3(6) . . . . ?
Zr2 N3 C65 C68 -8.2(8) . . . . ?
C42 N3 C65 C67 65.3(7) . . . . ?
Zr2 N3 C65 C67 -124.6(5) . . . . ?
C56 N4 C69 C70 67.8(7) . . . . ?
Zr2 N4 C69 C70 -108.8(6) . . . . ?
C56 N4 C69 C71 -174.7(6) . . . . ?
Zr2 N4 C69 C71 8.7(7) . . . . ?
C56 N4 C69 C72 -59.0(8) . . . . ?
Zr2 N4 C69 C72 124.4(5) . . . . ?
